data_4079416
loop_
_publ_author_name
'Chartoire, Anthony'
'Frogneux, Xavier'
'Boreux, Arnaud'
'Slawin, Alexandra M. Z.'
'Nolan, Steven P.'

_publ_section_title
;
 [Pd(IPr*)(3-Cl-pyridinyl)Cl2]: A Novel and Efficient PEPPSI Precatalyst
;
_journal_issue 19
_journal_name_full Organometallics
_journal_page_first 6947
_journal_paper_doi 10.1021/om300725f
_journal_volume 31
_journal_year 2012
_chemical_formula_moiety 'C74 H60 Cl3 N3 Pd,C H Cl3'
_chemical_formula_sum 'C75 H61 Cl6 N3 Pd'
_chemical_formula_weight 1323.37
_chemical_name_systematic
; 
 ? 
;
_space_group_IT_number 61
_symmetry_cell_setting orthorhombic
_symmetry_space_group_name_Hall '-P 2ac 2ab'
_symmetry_space_group_name_H-M 'P b c a'
_atom_sites_solution_hydrogens geom
_atom_sites_solution_primary direct
_atom_sites_solution_secondary difmap
_audit_creation_method SHELXL-97
_cell_angle_alpha 90.00
_cell_angle_beta 90.00
_cell_angle_gamma 90.00
_cell_formula_units_Z 8
_cell_length_a 18.108(3)
_cell_length_b 19.588(3)
_cell_length_c 37.948(5)
_cell_measurement_reflns_used 27213
_cell_measurement_temperature 93(2)
_cell_measurement_theta_max 28.8
_cell_measurement_theta_min 2.5
_cell_volume 13460(4)
_computing_cell_refinement 'CrystalClear (Rigaku Corp., 2004)'
_computing_data_collection 'CrystalClear (Rigaku Corp., 2004)'
_computing_data_reduction 'CrystalClear (Rigaku Corp., 2004)'
_computing_molecular_graphics 'Bruker SHELXTL'
_computing_publication_material 'Bruker SHELXTL'
_computing_structure_refinement 'SHELXL-97 (Sheldrick, 1997)'
_computing_structure_solution 'SHELXS-97 (Sheldrick, 1990)'
_diffrn_ambient_temperature 93(2)
_diffrn_measured_fraction_theta_full 0.995
_diffrn_measured_fraction_theta_max 0.994
_diffrn_measurement_device_type CCD
_diffrn_measurement_method '\w and \f scans'
_diffrn_radiation_monochromator confocal
_diffrn_radiation_source 'rotating anode'
_diffrn_radiation_type MoK\a
_diffrn_radiation_wavelength 0.71073
_diffrn_reflns_av_R_equivalents 0.0962
_diffrn_reflns_av_sigmaI/netI 0.0720
_diffrn_reflns_limit_h_max 21
_diffrn_reflns_limit_h_min -18
_diffrn_reflns_limit_k_max 23
_diffrn_reflns_limit_k_min -21
_diffrn_reflns_limit_l_max 44
_diffrn_reflns_limit_l_min -45
_diffrn_reflns_number 68291
_diffrn_reflns_theta_full 25.00
_diffrn_reflns_theta_max 25.32
_diffrn_reflns_theta_min 2.42
_exptl_absorpt_coefficient_mu 0.558
_exptl_absorpt_correction_T_max 1.000
_exptl_absorpt_correction_T_min 0.710
_exptl_absorpt_correction_type multi-scan
_exptl_absorpt_process_details 'Jacobson, R. (1998) Private communication'
_exptl_crystal_colour Colorless
_exptl_crystal_density_diffrn 1.306
_exptl_crystal_density_method 'not measured'
_exptl_crystal_description Prism
_exptl_crystal_F_000 5440
_exptl_crystal_size_max 0.15
_exptl_crystal_size_mid 0.03
_exptl_crystal_size_min 0.03
_refine_diff_density_max 2.212
_refine_diff_density_min -0.941
_refine_diff_density_rms 0.143
_refine_ls_extinction_method none
_refine_ls_goodness_of_fit_ref 1.016
_refine_ls_hydrogen_treatment constr
_refine_ls_matrix_type full
_refine_ls_number_parameters 766
_refine_ls_number_reflns 12221
_refine_ls_number_restraints 0
_refine_ls_restrained_S_all 1.016
_refine_ls_R_factor_all 0.1312
_refine_ls_R_factor_gt 0.0951
_refine_ls_shift/su_max 0.001
_refine_ls_shift/su_mean 0.000
_refine_ls_structure_factor_coef Fsqd
_refine_ls_weighting_details 'calc w=1/[\s^2^(Fo^2^)+(0.1708P)^2^+37.3208P] where P=(Fo^2^+2Fc^2^)/3'
_refine_ls_weighting_scheme calc
_refine_ls_wR_factor_gt 0.2578
_refine_ls_wR_factor_ref 0.2944
_reflns_number_gt 8308
_reflns_number_total 12221
_reflns_threshold_expression >2sigma(I)
_cod_data_source_file om300725f_si_002.cif
_cod_data_source_block 1
_cod_depositor_comments
;
The following automatic conversions were performed:

'_symmetry_cell_setting' value 'Orthorhombic' changed to
'orthorhombic' according to
/home/saulius/struct/CIF-dictionaries/cif_core.dic dictionary named
'cif_core.dic' version 2.4.2 from 2011-04-26.

Automatic conversion script
Id: cif_fix_values 1891 2012-01-12 08:04:46Z andrius 
;
_cod_original_cell_volume 13460(3)
_cod_original_sg_symbol_H-M Pbca
_cod_database_code 4079416

loop_
_symmetry_equiv_pos_as_xyz
'x, y, z'
'-x+1/2, -y, z+1/2'
'-x, y+1/2, -z+1/2'
'x+1/2, -y+1/2, -z'
'-x, -y, -z'
'x-1/2, y, -z-1/2'
'x, -y-1/2, z-1/2'
'-x-1/2, y-1/2, z'

loop_
_atom_site_label
_atom_site_type_symbol
_atom_site_fract_x
_atom_site_fract_y
_atom_site_fract_z
_atom_site_U_iso_or_equiv
_atom_site_adp_type
_atom_site_occupancy
_atom_site_symmetry_multiplicity
_atom_site_calc_flag
_atom_site_refinement_flags
Pd1 Pd 0.89158(3) 0.57341(3) 0.427960(12) 0.0390(2) Uani 1 1 d .
Cl1 Cl 0.76604(9) 0.59040(9) 0.43466(4) 0.0442(4) Uani 1 1 d .
C1 C 0.8892(3) 0.6443(3) 0.39102(15) 0.0315(13) Uani 1 1 d .
Cl2 Cl 1.01696(10) 0.56259(10) 0.41949(5) 0.0568(5) Uani 1 1 d .
N2 N 0.8519(3) 0.6388(3) 0.35970(12) 0.0335(11) Uani 1 1 d .
C3 C 0.8572(3) 0.6993(3) 0.34094(15) 0.0350(14) Uani 1 1 d .
H3A H 0.8360 0.7085 0.3185 0.042 Uiso 1 1 calc R
C4 C 0.8979(3) 0.7423(4) 0.36049(16) 0.0376(14) Uani 1 1 d .
H4A H 0.9101 0.7881 0.3546 0.045 Uiso 1 1 calc R
N5 N 0.9190(3) 0.7075(3) 0.39107(12) 0.0327(11) Uani 1 1 d .
C6 C 0.8100(3) 0.5782(3) 0.34891(15) 0.0345(14) Uani 1 1 d .
C7 C 0.7319(3) 0.5821(3) 0.34754(15) 0.0363(14) Uani 1 1 d .
C8 C 0.6945(3) 0.5228(4) 0.34041(17) 0.0411(15) Uani 1 1 d .
H8A H 0.6420 0.5240 0.3400 0.049 Uiso 1 1 calc R
C9 C 0.7297(4) 0.4610(4) 0.33371(19) 0.0449(16) Uani 1 1 d .
C10 C 0.8061(4) 0.4606(3) 0.33276(17) 0.0396(15) Uani 1 1 d .
H10A H 0.8309 0.4195 0.3268 0.047 Uiso 1 1 calc R
C11 C 0.8476(3) 0.5185(3) 0.34029(15) 0.0352(14) Uani 1 1 d .
C12 C 0.6909(3) 0.6504(3) 0.35016(16) 0.0382(14) Uani 1 1 d .
H12A H 0.7188 0.6795 0.3673 0.046 Uiso 1 1 calc R
C13 C 0.6121(3) 0.6445(3) 0.36380(16) 0.0371(14) Uani 1 1 d .
C14 C 0.5964(4) 0.6564(4) 0.39927(17) 0.0448(17) Uani 1 1 d .
H14A H 0.6354 0.6660 0.4153 0.054 Uiso 1 1 calc R
C15 C 0.5240(4) 0.6544(4) 0.41126(18) 0.0537(19) Uani 1 1 d .
H15A H 0.5135 0.6652 0.4352 0.064 Uiso 1 1 calc R
C16 C 0.4674(4) 0.6370(4) 0.38874(19) 0.0502(17) Uani 1 1 d .
H16A H 0.4181 0.6352 0.3972 0.060 Uiso 1 1 calc R
C17 C 0.4825(4) 0.6220(4) 0.35379(19) 0.0491(17) Uani 1 1 d .
H17A H 0.4439 0.6085 0.3383 0.059 Uiso 1 1 calc R
C18 C 0.5541(4) 0.6270(4) 0.34174(17) 0.0430(15) Uani 1 1 d .
H18A H 0.5640 0.6183 0.3176 0.052 Uiso 1 1 calc R
C19 C 0.6916(3) 0.6878(4) 0.31448(16) 0.0387(15) Uani 1 1 d .
C20 C 0.6666(4) 0.7560(4) 0.31305(18) 0.0447(16) Uani 1 1 d .
H20A H 0.6487 0.7775 0.3338 0.054 Uiso 1 1 calc R
C21 C 0.6679(4) 0.7919(4) 0.28167(19) 0.0536(18) Uani 1 1 d .
H21A H 0.6487 0.8370 0.2808 0.064 Uiso 1 1 calc R
C22 C 0.6968(4) 0.7630(4) 0.25162(18) 0.0514(18) Uani 1 1 d .
H22A H 0.6999 0.7887 0.2305 0.062 Uiso 1 1 calc R
C23 C 0.7212(4) 0.6964(4) 0.25253(18) 0.0507(18) Uani 1 1 d .
H23A H 0.7405 0.6762 0.2317 0.061 Uiso 1 1 calc R
C24 C 0.7181(3) 0.6583(4) 0.28342(15) 0.0398(15) Uani 1 1 d .
H24A H 0.7340 0.6121 0.2834 0.048 Uiso 1 1 calc R
C25 C 0.6865(4) 0.3954(4) 0.3285(3) 0.063(2) Uani 1 1 d .
H25A H 0.6335 0.4052 0.3299 0.094 Uiso 1 1 calc R
H25B H 0.7000 0.3627 0.3469 0.094 Uiso 1 1 calc R
H25C H 0.6981 0.3761 0.3053 0.094 Uiso 1 1 calc R
C26 C 0.9318(3) 0.5179(3) 0.33691(17) 0.0384(14) Uani 1 1 d .
H26A H 0.9510 0.5386 0.3592 0.046 Uiso 1 1 calc R
C27 C 0.9645(3) 0.4464(4) 0.33525(18) 0.0418(15) Uani 1 1 d .
C28 C 0.9920(4) 0.4166(4) 0.3049(2) 0.057(2) Uani 1 1 d .
H28A H 0.9905 0.4415 0.2834 0.068 Uiso 1 1 calc R
C29 C 1.0216(5) 0.3520(5) 0.3050(2) 0.070(2) Uani 1 1 d .
H29A H 1.0407 0.3335 0.2837 0.084 Uiso 1 1 calc R
C30 C 1.0239(4) 0.3138(4) 0.3352(3) 0.065(2) Uani 1 1 d .
H30A H 1.0439 0.2689 0.3350 0.078 Uiso 1 1 calc R
C31 C 0.9965(4) 0.3420(4) 0.3662(2) 0.059(2) Uani 1 1 d .
H31A H 0.9977 0.3165 0.3874 0.071 Uiso 1 1 calc R
C32 C 0.9675(4) 0.4069(4) 0.3659(2) 0.0480(17) Uani 1 1 d .
H32A H 0.9489 0.4255 0.3873 0.058 Uiso 1 1 calc R
C33 C 0.9591(4) 0.5636(4) 0.30736(18) 0.0463(17) Uani 1 1 d .
C34 C 0.9159(5) 0.5738(4) 0.2769(2) 0.060(2) Uani 1 1 d .
H34A H 0.8700 0.5512 0.2738 0.072 Uiso 1 1 calc R
C35 C 0.9446(6) 0.6199(5) 0.2506(2) 0.080(3) Uani 1 1 d .
H35A H 0.9167 0.6301 0.2301 0.095 Uiso 1 1 calc R
C36 C 1.0138(6) 0.6492(5) 0.2559(3) 0.079(3) Uani 1 1 d .
H36A H 1.0330 0.6788 0.2384 0.095 Uiso 1 1 calc R
C37 C 1.0552(6) 0.6371(5) 0.2853(3) 0.079(3) Uani 1 1 d .
H37A H 1.1025 0.6574 0.2880 0.095 Uiso 1 1 calc R
C38 C 1.0273(4) 0.5948(4) 0.3111(2) 0.057(2) Uani 1 1 d .
H38A H 1.0554 0.5869 0.3318 0.068 Uiso 1 1 calc R
C39 C 0.9704(3) 0.7352(3) 0.41667(15) 0.0326(13) Uani 1 1 d .
C40 C 1.0423(3) 0.7507(3) 0.40561(15) 0.0348(14) Uani 1 1 d .
C41 C 1.0925(3) 0.7738(4) 0.43139(15) 0.0389(15) Uani 1 1 d .
H41A H 1.1419 0.7831 0.4246 0.047 Uiso 1 1 calc R
C42 C 1.0726(3) 0.7833(3) 0.46589(16) 0.0390(14) Uani 1 1 d .
C43 C 0.9993(3) 0.7706(3) 0.47530(16) 0.0383(14) Uani 1 1 d .
H43A H 0.9846 0.7784 0.4990 0.046 Uiso 1 1 calc R
C44 C 0.9469(3) 0.7470(3) 0.45126(15) 0.0353(14) Uani 1 1 d .
C45 C 1.0649(3) 0.7509(4) 0.36673(16) 0.0386(15) Uani 1 1 d .
H45A H 1.0335 0.7159 0.3547 0.046 Uiso 1 1 calc R
C46 C 1.1459(3) 0.7286(4) 0.36134(17) 0.0493(18) Uani 1 1 d .
C47 C 1.1988(4) 0.7722(6) 0.34705(18) 0.064(2) Uani 1 1 d .
H47A H 1.1859 0.8183 0.3421 0.077 Uiso 1 1 calc R
C48 C 1.2682(4) 0.7503(8) 0.3400(2) 0.085(4) Uani 1 1 d .
H48A H 1.3031 0.7807 0.3299 0.102 Uiso 1 1 calc R
C49 C 1.2875(5) 0.6872(8) 0.3472(2) 0.087(4) Uani 1 1 d .
H49A H 1.3361 0.6724 0.3415 0.104 Uiso 1 1 calc R
C50 C 1.2374(5) 0.6401(6) 0.3632(2) 0.076(3) Uani 1 1 d .
H50A H 1.2524 0.5950 0.3691 0.091 Uiso 1 1 calc R
C51 C 1.1657(4) 0.6627(5) 0.3700(2) 0.062(2) Uani 1 1 d .
H51A H 1.1307 0.6328 0.3805 0.074 Uiso 1 1 calc R
C52 C 1.0481(3) 0.8193(4) 0.34904(17) 0.0437(16) Uani 1 1 d .
C53 C 1.0388(4) 0.8793(4) 0.3677(2) 0.0570(19) Uani 1 1 d .
H53A H 1.0433 0.8787 0.3927 0.068 Uiso 1 1 calc R
C54 C 1.0230(5) 0.9411(5) 0.3506(2) 0.064(2) Uani 1 1 d .
H54A H 1.0153 0.9816 0.3639 0.077 Uiso 1 1 calc R
C55 C 1.0187(5) 0.9430(5) 0.3145(2) 0.063(2) Uani 1 1 d .
H55A H 1.0093 0.9848 0.3026 0.075 Uiso 1 1 calc R
C56 C 1.0282(4) 0.8831(5) 0.2957(2) 0.066(2) Uani 1 1 d .
H56A H 1.0246 0.8839 0.2708 0.079 Uiso 1 1 calc R
C57 C 1.0430(4) 0.8219(5) 0.31283(18) 0.0537(19) Uani 1 1 d .
H57A H 1.0496 0.7814 0.2994 0.064 Uiso 1 1 calc R
C58 C 1.1281(4) 0.8058(5) 0.49301(18) 0.055(2) Uani 1 1 d .
H58A H 1.1766 0.8112 0.4818 0.082 Uiso 1 1 calc R
H58B H 1.1314 0.7713 0.5117 0.082 Uiso 1 1 calc R
H58C H 1.1126 0.8495 0.5032 0.082 Uiso 1 1 calc R
C59 C 0.8653(3) 0.7408(3) 0.46134(16) 0.0376(14) Uani 1 1 d .
H59A H 0.8470 0.6983 0.4496 0.045 Uiso 1 1 calc R
C60 C 0.8539(3) 0.7297(4) 0.50047(16) 0.0422(15) Uani 1 1 d .
C61 C 0.8755(4) 0.6661(4) 0.5151(2) 0.057(2) Uani 1 1 d .
H61A H 0.8968 0.6325 0.5002 0.068 Uiso 1 1 calc R
C62 C 0.8662(5) 0.6519(5) 0.55054(19) 0.064(2) Uani 1 1 d .
H62A H 0.8817 0.6094 0.5600 0.077 Uiso 1 1 calc R
C63 C 0.8333(5) 0.7015(6) 0.57246(19) 0.068(3) Uani 1 1 d .
H63A H 0.8260 0.6921 0.5968 0.081 Uiso 1 1 calc R
C64 C 0.8121(4) 0.7625(5) 0.5590(2) 0.062(2) Uani 1 1 d .
H64A H 0.7894 0.7953 0.5739 0.075 Uiso 1 1 calc R
C65 C 0.8231(4) 0.7781(4) 0.52297(17) 0.0481(17) Uani 1 1 d .
H65A H 0.8096 0.8217 0.5141 0.058 Uiso 1 1 calc R
C66 C 0.8206(3) 0.7985(4) 0.44585(15) 0.0395(15) Uani 1 1 d .
C67 C 0.7498(4) 0.7835(4) 0.43372(16) 0.0445(16) Uani 1 1 d .
H67A H 0.7314 0.7381 0.4348 0.053 Uiso 1 1 calc R
C68 C 0.7059(4) 0.8366(5) 0.41975(19) 0.057(2) Uani 1 1 d .
H68A H 0.6576 0.8271 0.4113 0.069 Uiso 1 1 calc R
C69 C 0.7332(5) 0.9024(5) 0.4184(2) 0.060(2) Uani 1 1 d .
H69A H 0.7036 0.9382 0.4092 0.072 Uiso 1 1 calc R
C70 C 0.8024(5) 0.9157(4) 0.4303(2) 0.065(2) Uani 1 1 d .
H70A H 0.8207 0.9611 0.4292 0.078 Uiso 1 1 calc R
C71 C 0.8464(4) 0.8652(4) 0.4439(2) 0.0550(19) Uani 1 1 d .
H71A H 0.8947 0.8758 0.4520 0.066 Uiso 1 1 calc R
N72 N 0.8896(3) 0.4960(3) 0.46744(17) 0.0532(16) Uani 1 1 d .
C73 C 0.8390(5) 0.4958(4) 0.49235(19) 0.060(2) Uani 1 1 d .
H73A H 0.8057 0.5332 0.4939 0.073 Uiso 1 1 calc R
Cl74 Cl 0.7651(2) 0.44815(18) 0.54875(7) 0.1204(13) Uani 1 1 d .
C74 C 0.8328(7) 0.4432(5) 0.5162(2) 0.087(4) Uani 1 1 d .
C75 C 0.8794(8) 0.3879(5) 0.5147(3) 0.095(4) Uani 1 1 d .
H75A H 0.8759 0.3515 0.5312 0.114 Uiso 1 1 calc R
C76 C 0.9293(8) 0.3876(5) 0.4893(3) 0.094(4) Uani 1 1 d .
H76A H 0.9610 0.3493 0.4867 0.113 Uiso 1 1 calc R
C77 C 0.9364(5) 0.4432(4) 0.4661(2) 0.068(2) Uani 1 1 d .
H77A H 0.9750 0.4433 0.4492 0.081 Uiso 1 1 calc R
C81 C 0.7049(8) 0.4962(10) 0.2002(4) 0.146(6) Uani 1 1 d .
H81A H 0.6919 0.5457 0.1984 0.175 Uiso 1 1 calc R
Cl3 Cl 0.6751(3) 0.4693(4) 0.23793(15) 0.203(2) Uani 1 1 d .
Cl4 Cl 0.6722(2) 0.4552(2) 0.16125(13) 0.1482(16) Uani 1 1 d .
Cl5 Cl 0.8063(3) 0.4891(4) 0.1966(2) 0.224(3) Uani 1 1 d .

loop_
_atom_site_aniso_label
_atom_site_aniso_U_11
_atom_site_aniso_U_22
_atom_site_aniso_U_33
_atom_site_aniso_U_23
_atom_site_aniso_U_13
_atom_site_aniso_U_12
Pd1 0.0463(3) 0.0374(4) 0.0333(3) 0.0028(2) -0.0085(2) 0.0039(2)
Cl1 0.0471(9) 0.0494(10) 0.0359(8) 0.0062(7) -0.0014(7) -0.0015(8)
C1 0.026(3) 0.040(4) 0.028(3) -0.008(3) -0.001(2) 0.004(3)
Cl2 0.0480(10) 0.0587(12) 0.0636(11) -0.0041(9) -0.0163(8) 0.0124(9)
N2 0.033(3) 0.035(3) 0.033(3) 0.000(2) 0.000(2) 0.001(2)
C3 0.040(3) 0.039(4) 0.027(3) 0.003(3) -0.003(3) 0.003(3)
C4 0.040(3) 0.039(4) 0.033(3) 0.000(3) 0.000(3) 0.003(3)
N5 0.035(2) 0.037(3) 0.026(2) 0.002(2) -0.001(2) 0.001(2)
C6 0.039(3) 0.038(4) 0.027(3) -0.003(3) -0.005(2) -0.003(3)
C7 0.041(3) 0.038(4) 0.030(3) 0.003(3) -0.002(3) 0.004(3)
C8 0.032(3) 0.046(4) 0.045(4) -0.003(3) -0.004(3) 0.000(3)
C9 0.042(4) 0.040(4) 0.052(4) 0.000(3) 0.000(3) -0.005(3)
C10 0.041(3) 0.038(4) 0.040(3) -0.003(3) 0.003(3) 0.005(3)
C11 0.032(3) 0.042(4) 0.031(3) 0.001(3) 0.002(2) 0.005(3)
C12 0.042(3) 0.042(4) 0.031(3) -0.006(3) -0.003(3) -0.003(3)
C13 0.040(3) 0.035(4) 0.036(3) 0.002(3) -0.003(3) 0.001(3)
C14 0.040(3) 0.062(5) 0.033(3) 0.000(3) 0.001(3) -0.003(3)
C15 0.051(4) 0.074(5) 0.036(4) -0.006(4) 0.003(3) 0.002(4)
C16 0.039(3) 0.058(5) 0.053(4) -0.005(4) 0.003(3) 0.005(3)
C17 0.033(3) 0.061(5) 0.053(4) -0.005(4) -0.002(3) 0.005(3)
C18 0.046(4) 0.044(4) 0.039(3) -0.001(3) 0.000(3) 0.001(3)
C19 0.030(3) 0.053(4) 0.034(3) 0.001(3) -0.006(2) -0.002(3)
C20 0.049(4) 0.049(4) 0.037(3) -0.007(3) -0.001(3) 0.002(3)
C21 0.068(5) 0.043(4) 0.050(4) 0.004(3) -0.003(4) -0.001(4)
C22 0.059(4) 0.060(5) 0.035(3) 0.007(3) -0.009(3) -0.002(4)
C23 0.051(4) 0.065(5) 0.036(4) -0.011(3) -0.011(3) -0.001(4)
C24 0.042(3) 0.050(4) 0.028(3) -0.005(3) -0.006(3) 0.005(3)
C25 0.049(4) 0.046(5) 0.094(6) -0.007(4) -0.004(4) -0.007(4)
C26 0.038(3) 0.037(4) 0.040(3) -0.001(3) 0.001(3) 0.002(3)
C27 0.033(3) 0.046(4) 0.046(4) -0.006(3) 0.000(3) -0.002(3)
C28 0.065(5) 0.049(5) 0.056(5) -0.008(4) -0.002(4) 0.017(4)
C29 0.075(6) 0.064(6) 0.071(6) -0.015(5) 0.002(4) 0.025(5)
C30 0.048(4) 0.043(4) 0.103(7) -0.005(5) -0.012(4) 0.016(4)
C31 0.047(4) 0.055(5) 0.075(5) 0.008(4) -0.010(4) 0.001(4)
C32 0.046(4) 0.037(4) 0.061(4) 0.004(3) -0.001(3) 0.003(3)
C33 0.052(4) 0.046(4) 0.041(4) -0.006(3) 0.014(3) 0.002(3)
C34 0.081(5) 0.055(5) 0.043(4) 0.003(3) 0.017(4) 0.006(4)
C35 0.123(8) 0.073(6) 0.043(4) -0.002(4) 0.023(5) 0.009(6)
C36 0.119(8) 0.054(5) 0.064(6) -0.002(4) 0.044(6) -0.018(6)
C37 0.089(6) 0.080(7) 0.069(6) -0.025(5) 0.037(5) -0.018(5)
C38 0.055(4) 0.060(5) 0.056(4) -0.009(4) 0.022(4) -0.007(4)
C39 0.036(3) 0.035(3) 0.027(3) 0.002(3) -0.003(2) 0.006(3)
C40 0.033(3) 0.039(4) 0.033(3) -0.003(3) 0.000(2) 0.004(3)
C41 0.034(3) 0.049(4) 0.033(3) 0.002(3) -0.006(3) 0.000(3)
C42 0.043(3) 0.041(4) 0.033(3) -0.003(3) -0.004(3) -0.003(3)
C43 0.042(3) 0.043(4) 0.029(3) 0.001(3) -0.001(3) 0.002(3)
C44 0.040(3) 0.035(4) 0.031(3) 0.002(3) -0.004(3) 0.005(3)
C45 0.030(3) 0.049(4) 0.037(3) -0.006(3) 0.001(3) -0.004(3)
C46 0.034(3) 0.079(6) 0.034(3) -0.010(4) -0.008(3) 0.010(4)
C47 0.042(4) 0.117(8) 0.034(4) -0.002(4) -0.001(3) -0.002(4)
C48 0.035(4) 0.174(12) 0.046(5) -0.003(6) -0.006(3) 0.017(6)
C49 0.041(5) 0.181(12) 0.038(4) -0.020(6) 0.001(4) 0.033(7)
C50 0.065(5) 0.107(8) 0.056(5) -0.024(5) -0.016(4) 0.030(5)
C51 0.042(4) 0.095(7) 0.048(4) -0.019(4) -0.011(3) 0.020(4)
C52 0.036(3) 0.051(4) 0.043(4) 0.001(3) 0.005(3) -0.006(3)
C53 0.072(5) 0.055(5) 0.045(4) 0.006(4) 0.001(4) -0.003(4)
C54 0.077(5) 0.056(5) 0.058(5) 0.005(4) 0.006(4) 0.001(4)
C55 0.066(5) 0.058(5) 0.064(5) 0.018(4) 0.010(4) -0.002(4)
C56 0.062(5) 0.087(7) 0.048(4) 0.023(5) 0.002(4) -0.011(5)
C57 0.057(4) 0.070(5) 0.034(3) 0.002(4) 0.002(3) -0.002(4)
C58 0.050(4) 0.077(6) 0.037(4) -0.004(4) -0.007(3) -0.005(4)
C59 0.040(3) 0.040(4) 0.033(3) -0.003(3) 0.003(3) -0.001(3)
C60 0.039(3) 0.055(4) 0.032(3) 0.000(3) -0.001(3) 0.000(3)
C61 0.067(5) 0.058(5) 0.046(4) -0.002(4) 0.005(4) -0.013(4)
C62 0.086(6) 0.070(6) 0.037(4) 0.009(4) -0.007(4) -0.014(5)
C63 0.063(5) 0.108(8) 0.032(4) 0.008(4) 0.004(3) -0.015(5)
C64 0.047(4) 0.100(7) 0.040(4) -0.011(4) 0.004(3) 0.000(4)
C65 0.040(3) 0.066(5) 0.038(3) -0.014(3) 0.003(3) 0.007(3)
C66 0.042(3) 0.048(4) 0.028(3) -0.004(3) 0.000(3) 0.004(3)
C67 0.040(3) 0.061(5) 0.033(3) -0.003(3) 0.001(3) 0.011(3)
C68 0.051(4) 0.075(6) 0.046(4) -0.001(4) -0.007(3) 0.019(4)
C69 0.065(5) 0.069(6) 0.046(4) 0.004(4) -0.002(4) 0.024(4)
C70 0.063(5) 0.048(5) 0.083(6) 0.007(4) 0.005(4) 0.010(4)
C71 0.048(4) 0.046(4) 0.071(5) 0.009(4) -0.004(4) 0.003(3)
N72 0.067(4) 0.037(3) 0.055(4) 0.009(3) -0.025(3) -0.004(3)
C73 0.084(6) 0.057(5) 0.040(4) 0.013(4) -0.020(4) -0.008(4)
Cl74 0.193(4) 0.114(2) 0.0543(14) 0.0260(14) -0.0031(17) -0.061(2)
C74 0.144(10) 0.068(6) 0.049(5) 0.022(4) -0.040(5) -0.044(7)
C75 0.162(12) 0.051(6) 0.072(7) 0.028(5) -0.047(7) -0.026(7)
C76 0.147(11) 0.043(6) 0.092(8) 0.017(5) -0.065(8) -0.004(6)
C77 0.092(6) 0.043(5) 0.068(5) 0.008(4) -0.041(5) 0.003(4)
C81 0.107(10) 0.192(17) 0.139(12) 0.054(12) -0.057(9) -0.003(10)
Cl3 0.226(6) 0.243(7) 0.140(4) 0.006(4) -0.057(4) 0.001(5)
Cl4 0.115(3) 0.155(4) 0.175(4) -0.054(3) -0.009(3) -0.008(3)
Cl5 0.105(3) 0.263(7) 0.304(8) 0.052(6) -0.068(4) 0.008(4)

loop_
_atom_type_symbol
_atom_type_description
_atom_type_scat_dispersion_real
_atom_type_scat_dispersion_imag
_atom_type_scat_source
C C 0.0033 0.0016 'International Tables Vol C Tables 4.2.6.8 and 6.1.1.4'
H H 0.0000 0.0000 'International Tables Vol C Tables 4.2.6.8 and 6.1.1.4'
N N 0.0061 0.0033 'International Tables Vol C Tables 4.2.6.8 and 6.1.1.4'
Cl Cl 0.1484 0.1585 'International Tables Vol C Tables 4.2.6.8 and 6.1.1.4'
Pd Pd -0.9988 1.0072 'International Tables Vol C Tables 4.2.6.8 and 6.1.1.4'

loop_
_geom_angle_atom_site_label_1
_geom_angle_atom_site_label_2
_geom_angle_atom_site_label_3
_geom_angle
C1 Pd1 N72 177.7(2)
C1 Pd1 Cl2 89.27(16)
N72 Pd1 Cl2 92.84(18)
C1 Pd1 Cl1 87.43(16)
N72 Pd1 Cl1 90.47(18)
Cl2 Pd1 Cl1 176.57(7)
N5 C1 N2 105.7(5)
N5 C1 Pd1 129.4(4)
N2 C1 Pd1 124.8(4)
C1 N2 C3 110.1(5)
C1 N2 C6 124.2(5)
C3 N2 C6 125.7(5)
C4 C3 N2 106.9(5)
C4 C3 H3A 126.5
N2 C3 H3A 126.5
C3 C4 N5 107.6(6)
C3 C4 H4A 126.2
N5 C4 H4A 126.2
C1 N5 C4 109.7(5)
C1 N5 C39 126.9(5)
C4 N5 C39 123.2(5)
C11 C6 C7 121.6(6)
C11 C6 N2 119.4(5)
C7 C6 N2 119.0(5)
C8 C7 C6 117.0(6)
C8 C7 C12 120.9(6)
C6 C7 C12 121.8(6)
C7 C8 C9 123.1(6)
C7 C8 H8A 118.4
C9 C8 H8A 118.4
C10 C9 C8 117.9(6)
C10 C9 C25 120.5(6)
C8 C9 C25 121.6(6)
C9 C10 C11 122.0(6)
C9 C10 H10A 119.0
C11 C10 H10A 119.0
C10 C11 C6 117.9(5)
C10 C11 C26 121.1(5)
C6 C11 C26 120.9(5)
C13 C12 C7 114.1(5)
C13 C12 C19 110.1(5)
C7 C12 C19 110.8(5)
C13 C12 H12A 107.2
C7 C12 H12A 107.2
C19 C12 H12A 107.2
C18 C13 C14 117.9(6)
C18 C13 C12 121.6(6)
C14 C13 C12 120.4(5)
C15 C14 C13 120.3(6)
C15 C14 H14A 119.8
C13 C14 H14A 119.8
C16 C15 C14 120.4(6)
C16 C15 H15A 119.8
C14 C15 H15A 119.8
C15 C16 C17 120.0(6)
C15 C16 H16A 120.0
C17 C16 H16A 120.0
C18 C17 C16 119.2(6)
C18 C17 H17A 120.4
C16 C17 H17A 120.4
C17 C18 C13 122.0(6)
C17 C18 H18A 119.0
C13 C18 H18A 119.0
C24 C19 C20 118.0(6)
C24 C19 C12 123.2(6)
C20 C19 C12 118.8(6)
C21 C20 C19 120.6(6)
C21 C20 H20A 119.7
C19 C20 H20A 119.7
C22 C21 C20 120.7(7)
C22 C21 H21A 119.6
C20 C21 H21A 119.6
C21 C22 C23 119.4(7)
C21 C22 H22A 120.3
C23 C22 H22A 120.3
C22 C23 C24 121.0(7)
C22 C23 H23A 119.5
C24 C23 H23A 119.5
C23 C24 C19 120.2(7)
C23 C24 H24A 119.9
C19 C24 H24A 119.9
C9 C25 H25A 109.5
C9 C25 H25B 109.5
H25A C25 H25B 109.5
C9 C25 H25C 109.5
H25A C25 H25C 109.5
H25B C25 H25C 109.5
C33 C26 C27 112.7(5)
C33 C26 C11 112.5(5)
C27 C26 C11 113.4(5)
C33 C26 H26A 105.8
C27 C26 H26A 105.8
C11 C26 H26A 105.8
C28 C27 C32 116.4(7)
C28 C27 C26 124.2(7)
C32 C27 C26 119.3(6)
C29 C28 C27 121.7(8)
C29 C28 H28A 119.1
C27 C28 H28A 119.1
C28 C29 C30 121.2(8)
C28 C29 H29A 119.4
C30 C29 H29A 119.4
C29 C30 C31 118.6(8)
C29 C30 H30A 120.7
C31 C30 H30A 120.7
C32 C31 C30 119.9(8)
C32 C31 H31A 120.1
C30 C31 H31A 120.1
C31 C32 C27 122.2(7)
C31 C32 H32A 118.9
C27 C32 H32A 118.9
C38 C33 C34 121.0(7)
C38 C33 C26 118.4(7)
C34 C33 C26 120.6(6)
C33 C34 C35 117.2(9)
C33 C34 H34A 121.4
C35 C34 H34A 121.4
C36 C35 C34 118.8(9)
C36 C35 H35A 120.6
C34 C35 H35A 120.6
C37 C36 C35 122.7(8)
C37 C36 H36A 118.6
C35 C36 H36A 118.6
C36 C37 C38 118.9(9)
C36 C37 H37A 120.6
C38 C37 H37A 120.6
C37 C38 C33 121.3(9)
C37 C38 H38A 119.3
C33 C38 H38A 119.3
C44 C39 C40 121.9(5)
C44 C39 N5 119.6(5)
C40 C39 N5 118.5(5)
C39 C40 C41 117.4(5)
C39 C40 C45 122.5(5)
C41 C40 C45 119.7(5)
C42 C41 C40 122.5(6)
C42 C41 H41A 118.7
C40 C41 H41A 118.7
C41 C42 C43 118.0(6)
C41 C42 C58 121.2(6)
C43 C42 C58 120.8(6)
C44 C43 C42 122.6(6)
C44 C43 H43A 118.7
C42 C43 H43A 118.7
C43 C44 C39 117.5(6)
C43 C44 C59 121.3(5)
C39 C44 C59 121.0(5)
C52 C45 C40 111.8(5)
C52 C45 C46 112.2(5)
C40 C45 C46 112.4(5)
C52 C45 H45A 106.6
C40 C45 H45A 106.6
C46 C45 H45A 106.6
C51 C46 C47 119.2(7)
C51 C46 C45 118.6(7)
C47 C46 C45 122.1(7)
C48 C47 C46 121.3(10)
C48 C47 H47A 119.3
C46 C47 H47A 119.3
C49 C48 C47 120.3(11)
C49 C48 H48A 119.9
C47 C48 H48A 119.9
C48 C49 C50 121.8(8)
C48 C49 H49A 119.1
C50 C49 H49A 119.1
C51 C50 C49 117.7(10)
C51 C50 H50A 121.2
C49 C50 H50A 121.2
C46 C51 C50 119.7(9)
C46 C51 H51A 120.2
C50 C51 H51A 120.2
C57 C52 C53 118.1(7)
C57 C52 C45 118.9(7)
C53 C52 C45 123.0(6)
C52 C53 C54 121.4(7)
C52 C53 H53A 119.3
C54 C53 H53A 119.3
C55 C54 C53 119.8(8)
C55 C54 H54A 120.1
C53 C54 H54A 120.1
C54 C55 C56 119.0(8)
C54 C55 H55A 120.5
C56 C55 H55A 120.5
C55 C56 C57 121.0(7)
C55 C56 H56A 119.5
C57 C56 H56A 119.5
C52 C57 C56 120.7(8)
C52 C57 H57A 119.7
C56 C57 H57A 119.7
C42 C58 H58A 109.5
C42 C58 H58B 109.5
H58A C58 H58B 109.5
C42 C58 H58C 109.5
H58A C58 H58C 109.5
H58B C58 H58C 109.5
C66 C59 C60 114.6(5)
C66 C59 C44 111.2(5)
C60 C59 C44 112.8(5)
C66 C59 H59A 105.8
C60 C59 H59A 105.8
C44 C59 H59A 105.8
C65 C60 C61 117.9(6)
C65 C60 C59 123.9(6)
C61 C60 C59 118.2(6)
C62 C61 C60 121.6(8)
C62 C61 H61A 119.2
C60 C61 H61A 119.2
C61 C62 C63 119.1(8)
C61 C62 H62A 120.4
C63 C62 H62A 120.4
C64 C63 C62 120.2(7)
C64 C63 H63A 119.9
C62 C63 H63A 119.9
C63 C64 C65 121.0(8)
C63 C64 H64A 119.5
C65 C64 H64A 119.5
C60 C65 C64 120.1(8)
C60 C65 H65A 119.9
C64 C65 H65A 119.9
C71 C66 C67 119.3(7)
C71 C66 C59 123.0(6)
C67 C66 C59 117.6(6)
C66 C67 C68 119.0(7)
C66 C67 H67A 120.5
C68 C67 H67A 120.5
C69 C68 C67 120.0(7)
C69 C68 H68A 120.0
C67 C68 H68A 120.0
C70 C69 C68 119.9(8)
C70 C69 H69A 120.0
C68 C69 H69A 120.0
C69 C70 C71 121.5(8)
C69 C70 H70A 119.3
C71 C70 H70A 119.3
C70 C71 C66 120.3(7)
C70 C71 H71A 119.9
C66 C71 H71A 119.9
C73 N72 C77 117.7(7)
C73 N72 Pd1 121.3(5)
C77 N72 Pd1 120.9(6)
N72 C73 C74 122.1(9)
N72 C73 H73A 118.9
C74 C73 H73A 118.9
C75 C74 C73 120.8(11)
C75 C74 Cl74 120.4(8)
C73 C74 Cl74 118.8(10)
C76 C75 C74 117.0(9)
C76 C75 H75A 121.5
C74 C75 H75A 121.5
C75 C76 C77 121.1(11)
C75 C76 H76A 119.5
C77 C76 H76A 119.5
N72 C77 C76 121.2(11)
N72 C77 H77A 119.4
C76 C77 H77A 119.4
Cl3 C81 Cl4 118.4(10)
Cl3 C81 Cl5 111.9(7)
Cl4 C81 Cl5 103.5(10)
Cl3 C81 H81A 107.5
Cl4 C81 H81A 107.5
Cl5 C81 H81A 107.5

loop_
_geom_bond_atom_site_label_1
_geom_bond_atom_site_label_2
_geom_bond_distance
Pd1 C1 1.974(6)
Pd1 N72 2.132(6)
Pd1 Cl2 2.303(2)
Pd1 Cl1 2.3114(18)
C1 N5 1.349(8)
C1 N2 1.371(7)
N2 C3 1.386(8)
N2 C6 1.466(8)
C3 C4 1.343(9)
C3 H3A 0.9500
C4 N5 1.399(8)
C4 H4A 0.9500
N5 C39 1.451(8)
C6 C11 1.394(9)
C6 C7 1.417(9)
C7 C8 1.371(9)
C7 C12 1.533(9)
C8 C9 1.391(10)
C8 H8A 0.9500
C9 C10 1.383(9)
C9 C25 1.518(10)
C10 C11 1.391(9)
C10 H10A 0.9500
C11 C26 1.530(8)
C12 C13 1.522(9)
C12 C19 1.540(9)
C12 H12A 1.0000
C13 C18 1.386(9)
C13 C14 1.396(9)
C14 C15 1.387(9)
C14 H14A 0.9500
C15 C16 1.378(10)
C15 H15A 0.9500
C16 C17 1.385(10)
C16 H16A 0.9500
C17 C18 1.379(9)
C17 H17A 0.9500
C18 H18A 0.9500
C19 C24 1.397(9)
C19 C20 1.412(10)
C20 C21 1.383(10)
C20 H20A 0.9500
C21 C22 1.376(11)
C21 H21A 0.9500
C22 C23 1.377(11)
C22 H22A 0.9500
C23 C24 1.391(10)
C23 H23A 0.9500
C24 H24A 0.9500
C25 H25A 0.9800
C25 H25B 0.9800
C25 H25C 0.9800
C26 C33 1.518(9)
C26 C27 1.523(9)
C26 H26A 1.0000
C27 C28 1.385(10)
C27 C32 1.398(10)
C28 C29 1.373(11)
C28 H28A 0.9500
C29 C30 1.371(13)
C29 H29A 0.9500
C30 C31 1.388(12)
C30 H30A 0.9500
C31 C32 1.375(11)
C31 H31A 0.9500
C32 H32A 0.9500
C33 C38 1.386(10)
C33 C34 1.410(11)
C34 C35 1.440(12)
C34 H34A 0.9500
C35 C36 1.394(14)
C35 H35A 0.9500
C36 C37 1.365(14)
C36 H36A 0.9500
C37 C38 1.377(12)
C37 H37A 0.9500
C38 H38A 0.9500
C39 C44 1.399(8)
C39 C40 1.401(8)
C40 C41 1.410(8)
C40 C45 1.531(8)
C41 C42 1.371(9)
C41 H41A 0.9500
C42 C43 1.396(9)
C42 C58 1.505(9)
C43 C44 1.396(9)
C43 H43A 0.9500
C44 C59 1.532(8)
C45 C52 1.530(10)
C45 C46 1.544(9)
C45 H45A 1.0000
C46 C51 1.381(12)
C46 C47 1.393(12)
C47 C48 1.356(12)
C47 H47A 0.9500
C48 C49 1.313(16)
C48 H48A 0.9500
C49 C50 1.430(16)
C49 H49A 0.9500
C50 C51 1.395(11)
C50 H50A 0.9500
C51 H51A 0.9500
C52 C57 1.378(9)
C52 C53 1.384(11)
C53 C54 1.404(11)
C53 H53A 0.9500
C54 C55 1.370(12)
C54 H54A 0.9500
C55 C56 1.383(12)
C55 H55A 0.9500
C56 C57 1.390(12)
C56 H56A 0.9500
C57 H57A 0.9500
C58 H58A 0.9800
C58 H58B 0.9800
C58 H58C 0.9800
C59 C66 1.509(9)
C59 C60 1.515(9)
C59 H59A 1.0000
C60 C65 1.392(10)
C60 C61 1.419(11)
C61 C62 1.383(10)
C61 H61A 0.9500
C62 C63 1.410(13)
C62 H62A 0.9500
C63 C64 1.356(13)
C63 H63A 0.9500
C64 C65 1.414(10)
C64 H64A 0.9500
C65 H65A 0.9500
C66 C71 1.389(10)
C66 C67 1.393(9)
C67 C68 1.414(10)
C67 H67A 0.9500
C68 C69 1.381(12)
C68 H68A 0.9500
C69 C70 1.356(12)
C69 H69A 0.9500
C70 C71 1.371(11)
C70 H70A 0.9500
C71 H71A 0.9500
N72 C73 1.316(10)
N72 C77 1.338(10)
C73 C74 1.377(11)
C73 H73A 0.9500
Cl74 C74 1.742(13)
C74 C75 1.375(17)
C75 C76 1.319(17)
C75 H75A 0.9500
C76 C77 1.406(13)
C76 H76A 0.9500
C77 H77A 0.9500
C81 Cl3 1.616(16)
C81 Cl4 1.785(17)
C81 Cl5 1.847(15)
C81 H81A 1.0000

loop_
_geom_torsion_atom_site_label_1
_geom_torsion_atom_site_label_2
_geom_torsion_atom_site_label_3
_geom_torsion_atom_site_label_4
_geom_torsion
N72 Pd1 C1 N5 137(6)
Cl2 Pd1 C1 N5 -67.0(5)
Cl1 Pd1 C1 N5 112.0(5)
N72 Pd1 C1 N2 -39(6)
Cl2 Pd1 C1 N2 116.3(4)
Cl1 Pd1 C1 N2 -64.6(4)
N5 C1 N2 C3 -1.6(6)
Pd1 C1 N2 C3 175.7(4)
N5 C1 N2 C6 -178.9(5)
Pd1 C1 N2 C6 -1.6(8)
C1 N2 C3 C4 0.2(7)
C6 N2 C3 C4 177.4(5)
N2 C3 C4 N5 1.2(7)
N2 C1 N5 C4 2.4(6)
Pd1 C1 N5 C4 -174.8(4)
N2 C1 N5 C39 -172.5(5)
Pd1 C1 N5 C39 10.3(8)
C3 C4 N5 C1 -2.3(7)
C3 C4 N5 C39 172.8(5)
C1 N2 C6 C11 -70.1(7)
C3 N2 C6 C11 113.1(7)
C1 N2 C6 C7 109.9(6)
C3 N2 C6 C7 -66.9(8)
C11 C6 C7 C8 5.7(9)
N2 C6 C7 C8 -174.3(5)
C11 C6 C7 C12 -168.3(6)
N2 C6 C7 C12 11.7(8)
C6 C7 C8 C9 -1.8(10)
C12 C7 C8 C9 172.3(6)
C7 C8 C9 C10 -2.9(10)
C7 C8 C9 C25 175.6(7)
C8 C9 C10 C11 3.9(10)
C25 C9 C10 C11 -174.6(7)
C9 C10 C11 C6 -0.1(9)
C9 C10 C11 C26 -176.3(6)
C7 C6 C11 C10 -4.8(9)
N2 C6 C11 C10 175.2(5)
C7 C6 C11 C26 171.4(5)
N2 C6 C11 C26 -8.6(8)
C8 C7 C12 C13 31.2(8)
C6 C7 C12 C13 -155.1(5)
C8 C7 C12 C19 -93.7(7)
C6 C7 C12 C19 80.1(7)
C7 C12 C13 C18 -82.5(8)
C19 C12 C13 C18 42.7(8)
C7 C12 C13 C14 97.4(7)
C19 C12 C13 C14 -137.4(7)
C18 C13 C14 C15 -3.5(11)
C12 C13 C14 C15 176.7(7)
C13 C14 C15 C16 3.6(12)
C14 C15 C16 C17 -0.7(12)
C15 C16 C17 C18 -2.1(12)
C16 C17 C18 C13 2.1(11)
C14 C13 C18 C17 0.6(11)
C12 C13 C18 C17 -179.5(6)
C13 C12 C19 C24 -119.6(6)
C7 C12 C19 C24 7.5(8)
C13 C12 C19 C20 62.5(7)
C7 C12 C19 C20 -170.4(6)
C24 C19 C20 C21 0.5(10)
C12 C19 C20 C21 178.5(6)
C19 C20 C21 C22 -3.1(11)
C20 C21 C22 C23 3.3(11)
C21 C22 C23 C24 -0.9(11)
C22 C23 C24 C19 -1.6(10)
C20 C19 C24 C23 1.8(9)
C12 C19 C24 C23 -176.1(6)
C10 C11 C26 C33 112.9(7)
C6 C11 C26 C33 -63.1(7)
C10 C11 C26 C27 -16.4(8)
C6 C11 C26 C27 167.5(6)
C33 C26 C27 C28 -23.3(9)
C11 C26 C27 C28 105.9(7)
C33 C26 C27 C32 156.9(6)
C11 C26 C27 C32 -73.9(7)
C32 C27 C28 C29 -0.8(11)
C26 C27 C28 C29 179.4(7)
C27 C28 C29 C30 1.1(14)
C28 C29 C30 C31 -0.8(13)
C29 C30 C31 C32 0.3(12)
C30 C31 C32 C27 0.0(11)
C28 C27 C32 C31 0.3(10)
C26 C27 C32 C31 -179.9(6)
C27 C26 C33 C38 -81.5(8)
C11 C26 C33 C38 148.8(6)
C27 C26 C33 C34 98.3(7)
C11 C26 C33 C34 -31.4(9)
C38 C33 C34 C35 -2.4(11)
C26 C33 C34 C35 177.8(7)
C33 C34 C35 C36 2.8(12)
C34 C35 C36 C37 -1.2(14)
C35 C36 C37 C38 -0.8(14)
C36 C37 C38 C33 1.2(13)
C34 C33 C38 C37 0.4(12)
C26 C33 C38 C37 -179.8(7)
C1 N5 C39 C44 -67.5(8)
C4 N5 C39 C44 118.3(6)
C1 N5 C39 C40 113.7(7)
C4 N5 C39 C40 -60.6(8)
C44 C39 C40 C41 4.9(9)
N5 C39 C40 C41 -176.4(6)
C44 C39 C40 C45 -168.4(6)
N5 C39 C40 C45 10.4(9)
C39 C40 C41 C42 -2.1(10)
C45 C40 C41 C42 171.3(6)
C40 C41 C42 C43 -1.1(10)
C40 C41 C42 C58 177.9(7)
C41 C42 C43 C44 1.9(10)
C58 C42 C43 C44 -177.2(7)
C42 C43 C44 C39 0.7(10)
C42 C43 C44 C59 -173.4(6)
C40 C39 C44 C43 -4.2(9)
N5 C39 C44 C43 177.0(6)
C40 C39 C44 C59 169.9(6)
N5 C39 C44 C59 -8.9(9)
C39 C40 C45 C52 85.3(7)
C41 C40 C45 C52 -87.7(7)
C39 C40 C45 C46 -147.4(6)
C41 C40 C45 C46 39.6(9)
C52 C45 C46 C51 -168.0(6)
C40 C45 C46 C51 64.9(8)
C52 C45 C46 C47 9.9(9)
C40 C45 C46 C47 -117.2(7)
C51 C46 C47 C48 2.9(11)
C45 C46 C47 C48 -175.0(7)
C46 C47 C48 C49 -1.1(13)
C47 C48 C49 C50 -1.6(14)
C48 C49 C50 C51 2.4(13)
C47 C46 C51 C50 -2.1(10)
C45 C46 C51 C50 175.9(6)
C49 C50 C51 C46 -0.5(11)
C40 C45 C52 C57 -159.9(6)
C46 C45 C52 C57 72.7(8)
C40 C45 C52 C53 21.2(9)
C46 C45 C52 C53 -106.2(7)
C57 C52 C53 C54 1.4(11)
C45 C52 C53 C54 -179.6(7)
C52 C53 C54 C55 -2.0(13)
C53 C54 C55 C56 1.7(13)
C54 C55 C56 C57 -0.9(13)
C53 C52 C57 C56 -0.6(11)
C45 C52 C57 C56 -179.6(6)
C55 C56 C57 C52 0.4(12)
C43 C44 C59 C66 103.3(7)
C39 C44 C59 C66 -70.6(7)
C43 C44 C59 C60 -27.1(9)
C39 C44 C59 C60 159.1(6)
C66 C59 C60 C65 -17.9(9)
C44 C59 C60 C65 110.6(7)
C66 C59 C60 C61 161.7(6)
C44 C59 C60 C61 -69.7(8)
C65 C60 C61 C62 0.3(11)
C59 C60 C61 C62 -179.3(7)
C60 C61 C62 C63 1.1(12)
C61 C62 C63 C64 -0.9(13)
C62 C63 C64 C65 -0.8(13)
C61 C60 C65 C64 -2.0(10)
C59 C60 C65 C64 177.7(6)
C63 C64 C65 C60 2.2(11)
C60 C59 C66 C71 90.5(8)
C44 C59 C66 C71 -38.9(8)
C60 C59 C66 C67 -88.3(7)
C44 C59 C66 C67 142.4(6)
C71 C66 C67 C68 -0.2(9)
C59 C66 C67 C68 178.6(6)
C66 C67 C68 C69 -0.3(10)
C67 C68 C69 C70 0.5(12)
C68 C69 C70 C71 -0.2(13)
C69 C70 C71 C66 -0.2(13)
C67 C66 C71 C70 0.4(11)
C59 C66 C71 C70 -178.4(7)
C1 Pd1 N72 C73 -51(6)
Cl2 Pd1 N72 C73 152.9(6)
Cl1 Pd1 N72 C73 -26.2(6)
C1 Pd1 N72 C77 123(6)
Cl2 Pd1 N72 C77 -32.1(6)
Cl1 Pd1 N72 C77 148.8(5)
C77 N72 C73 C74 -0.9(11)
Pd1 N72 C73 C74 174.2(6)
N72 C73 C74 C75 -0.5(13)
N72 C73 C74 Cl74 178.9(6)
C73 C74 C75 C76 -0.6(14)
Cl74 C74 C75 C76 -180.0(8)
C74 C75 C76 C77 3.0(15)
C73 N72 C77 C76 3.4(11)
Pd1 N72 C77 C76 -171.8(6)
C75 C76 C77 N72 -4.6(14)
